data_4081945
loop_
_publ_author_name
'Zaitsev, Kirill V.'
'Kapranov, Andrey A.'
'Churakov, Andrei V.'
'Poleshchuk, Oleg Kh.'
'Oprunenko, Yuri F.'
'Tarasevich, Boris N.'
'Zaitseva, Galina S.'
'Karlov, Sergey S.'

_publ_section_title
;
 &#x201C;Donor--Acceptor&#x201D; Oligogermanes: Synthesis, Structure, and
 Electronic Properties
;
_journal_issue 21
_journal_name_full Organometallics
_journal_page_first 6500
_journal_paper_doi 10.1021/om4008218
_journal_volume 32
_journal_year 2013
_chemical_formula_moiety 'C36 H15 F15 Ge2'
_chemical_formula_sum 'C36 H15 F15 Ge2'
_chemical_formula_weight 877.66
_chemical_name_systematic
; 
 ? 
;
_space_group_IT_number 15
_symmetry_cell_setting monoclinic
_symmetry_space_group_name_Hall '-C 2yc'
_symmetry_space_group_name_H-M 'C 1 2/c 1'
_atom_sites_solution_hydrogens geom
_atom_sites_solution_primary direct
_atom_sites_solution_secondary difmap
_audit_creation_method SHELXL-97
_cell_angle_alpha 90.00
_cell_angle_beta 105.248(2)
_cell_angle_gamma 90.00
_cell_formula_units_Z 8
_cell_length_a 33.363(3)
_cell_length_b 8.3496(8)
_cell_length_c 23.688(2)
_cell_measurement_reflns_used 9741
_cell_measurement_temperature 173(2)
_cell_measurement_theta_max 29.811
_cell_measurement_theta_min 2.442
_cell_volume 6366.4(10)
_computing_structure_refinement 'SHELXL-97 (Sheldrick, 1997)'
_computing_structure_solution 'SHELXS-97 (Sheldrick, 1990)'
_diffrn_ambient_temperature 173(2)
_diffrn_measured_fraction_theta_full 1.000
_diffrn_measured_fraction_theta_max 1.000
_diffrn_measurement_device_type 'Bruker SMART APEX II'
_diffrn_measurement_method \w
_diffrn_radiation_monochromator graphite
_diffrn_radiation_source 'fine-focus sealed tube'
_diffrn_radiation_type MoK\a
_diffrn_radiation_wavelength 0.71073
_diffrn_reflns_av_R_equivalents 0.0292
_diffrn_reflns_av_sigmaI/netI 0.0259
_diffrn_reflns_limit_h_max 44
_diffrn_reflns_limit_h_min -44
_diffrn_reflns_limit_k_max 11
_diffrn_reflns_limit_k_min -11
_diffrn_reflns_limit_l_max 31
_diffrn_reflns_limit_l_min -31
_diffrn_reflns_number 31719
_diffrn_reflns_theta_full 28.00
_diffrn_reflns_theta_max 28.00
_diffrn_reflns_theta_min 2.44
_diffrn_standards_decay_% 0
_diffrn_standards_interval_time 0
_diffrn_standards_number 0
_exptl_absorpt_coefficient_mu 2.005
_exptl_absorpt_correction_T_max 0.8892
_exptl_absorpt_correction_T_min 0.5845
_exptl_absorpt_correction_type multi-scan
_exptl_absorpt_process_details 'SADABS (Bruker, 2004)'
_exptl_crystal_colour colourless
_exptl_crystal_density_diffrn 1.831
_exptl_crystal_density_method 'not measured'
_exptl_crystal_description plate
_exptl_crystal_F_000 3440
_exptl_crystal_size_max 0.30
_exptl_crystal_size_mid 0.20
_exptl_crystal_size_min 0.06
_refine_diff_density_max 0.418
_refine_diff_density_min -0.251
_refine_diff_density_rms 0.061
_refine_ls_extinction_method none
_refine_ls_goodness_of_fit_ref 1.038
_refine_ls_hydrogen_treatment constr
_refine_ls_matrix_type full
_refine_ls_number_parameters 478
_refine_ls_number_reflns 7682
_refine_ls_number_restraints 0
_refine_ls_restrained_S_all 1.038
_refine_ls_R_factor_all 0.0363
_refine_ls_R_factor_gt 0.0266
_refine_ls_shift/su_max 0.001
_refine_ls_shift/su_mean 0.000
_refine_ls_structure_factor_coef Fsqd
_refine_ls_weighting_details 'calc w=1/[\s^2^(Fo^2^)+(0.0329P)^2^+4.3093P] where P=(Fo^2^+2Fc^2^)/3'
_refine_ls_weighting_scheme calc
_refine_ls_wR_factor_gt 0.0646
_refine_ls_wR_factor_ref 0.0671
_reflns_number_gt 6401
_reflns_number_total 7682
_reflns_threshold_expression I>2\s(I)
_cod_data_source_file om4008218_si_002.cif
_cod_data_source_block 9
_cod_original_cell_volume 6366.3(11)
_cod_original_sg_symbol_H-M 'C 2/c'
_cod_database_code 4081945

loop_
_symmetry_equiv_pos_as_xyz
'x, y, z'
'-x, y, -z+1/2'
'x+1/2, y+1/2, z'
'-x+1/2, y+1/2, -z+1/2'
'-x, -y, -z'
'x, -y, z-1/2'
'-x+1/2, -y+1/2, -z'
'x+1/2, -y+1/2, z-1/2'

loop_
_atom_site_label
_atom_site_type_symbol
_atom_site_fract_x
_atom_site_fract_y
_atom_site_fract_z
_atom_site_U_iso_or_equiv
_atom_site_adp_type
_atom_site_occupancy
_atom_site_symmetry_multiplicity
_atom_site_calc_flag
_atom_site_refinement_flags
Ge1 Ge 0.134746(6) 0.53931(2) 0.335918(8) 0.02126(5) Uani 1 1 d .
Ge2 Ge 0.138634(6) 0.24509(2) 0.342073(8) 0.02191(5) Uani 1 1 d .
C11 C 0.10550(6) 0.6195(2) 0.39209(8) 0.0232(4) Uani 1 1 d .
C12 C 0.06888(6) 0.7068(2) 0.37893(8) 0.0248(4) Uani 1 1 d .
C13 C 0.04819(6) 0.7445(2) 0.42035(9) 0.0279(4) Uani 1 1 d .
C14 C 0.06358(6) 0.6935(2) 0.47711(9) 0.0288(4) Uani 1 1 d .
C15 C 0.09998(6) 0.6066(2) 0.49221(8) 0.0261(4) Uani 1 1 d .
C16 C 0.12003(5) 0.5725(2) 0.44996(8) 0.0233(4) Uani 1 1 d .
C21 C 0.10573(6) 0.5994(2) 0.25545(8) 0.0246(4) Uani 1 1 d .
C22 C 0.12287(6) 0.6812(2) 0.21673(8) 0.0274(4) Uani 1 1 d .
C23 C 0.10376(6) 0.6894(3) 0.15739(8) 0.0306(4) Uani 1 1 d .
C24 C 0.06608(6) 0.6144(3) 0.13562(8) 0.0318(4) Uani 1 1 d .
C25 C 0.04730(6) 0.5366(3) 0.17275(9) 0.0305(4) Uani 1 1 d .
C26 C 0.06722(6) 0.5303(2) 0.23149(8) 0.0257(4) Uani 1 1 d .
C31 C 0.19136(5) 0.6268(2) 0.35562(8) 0.0237(4) Uani 1 1 d .
C32 C 0.21887(6) 0.5658(2) 0.32643(8) 0.0297(4) Uani 1 1 d .
C33 C 0.26090(6) 0.5987(3) 0.34270(10) 0.0378(5) Uani 1 1 d .
C34 C 0.27632(6) 0.6965(3) 0.38993(10) 0.0402(5) Uani 1 1 d .
C35 C 0.25019(7) 0.7623(3) 0.41970(9) 0.0358(5) Uani 1 1 d .
C36 C 0.20830(6) 0.7274(2) 0.40200(9) 0.0283(4) Uani 1 1 d .
C41 C 0.10968(6) 0.1648(2) 0.26510(8) 0.0247(4) Uani 1 1 d .
C42 C 0.07324(7) 0.0767(2) 0.25741(9) 0.0329(5) Uani 1 1 d .
H42 H 0.0638 0.0481 0.2905 0.039 Uiso 1 1 calc R
C43 C 0.05052(7) 0.0301(3) 0.20212(10) 0.0405(5) Uani 1 1 d .
H43 H 0.0257 -0.0298 0.1975 0.049 Uiso 1 1 calc R
C44 C 0.06400(7) 0.0706(3) 0.15371(9) 0.0374(5) Uani 1 1 d .
H44 H 0.0482 0.0397 0.1158 0.045 Uiso 1 1 calc R
C45 C 0.10033(7) 0.1557(3) 0.16031(9) 0.0352(5) Uani 1 1 d .
H45 H 0.1098 0.1822 0.1270 0.042 Uiso 1 1 calc R
C46 C 0.12304(6) 0.2027(3) 0.21567(9) 0.0308(4) Uani 1 1 d .
H46 H 0.1480 0.2616 0.2200 0.037 Uiso 1 1 calc R
C51 C 0.11097(6) 0.1827(2) 0.40141(8) 0.0242(4) Uani 1 1 d .
C52 C 0.06985(6) 0.2274(2) 0.39614(9) 0.0295(4) Uani 1 1 d .
H52 H 0.0548 0.2819 0.3619 0.035 Uiso 1 1 calc R
C53 C 0.05072(7) 0.1935(3) 0.44004(10) 0.0358(5) Uani 1 1 d .
H53 H 0.0227 0.2248 0.4359 0.043 Uiso 1 1 calc R
C54 C 0.07243(7) 0.1145(3) 0.48963(9) 0.0383(5) Uani 1 1 d .
H54 H 0.0594 0.0920 0.5199 0.046 Uiso 1 1 calc R
C55 C 0.11299(8) 0.0676(3) 0.49558(9) 0.0369(5) Uani 1 1 d .
H55 H 0.1277 0.0119 0.5297 0.044 Uiso 1 1 calc R
C56 C 0.13244(6) 0.1017(2) 0.45177(8) 0.0288(4) Uani 1 1 d .
H56 H 0.1604 0.0697 0.4562 0.035 Uiso 1 1 calc R
C61 C 0.19744(6) 0.1915(2) 0.36290(8) 0.0266(4) Uani 1 1 d .
C62 C 0.21408(7) 0.0978(3) 0.32599(9) 0.0360(5) Uani 1 1 d .
H62 H 0.1961 0.0490 0.2926 0.043 Uiso 1 1 calc R
C63 C 0.25665(8) 0.0754(3) 0.33770(11) 0.0492(7) Uani 1 1 d .
H63 H 0.2677 0.0119 0.3121 0.059 Uiso 1 1 calc R
C64 C 0.28292(7) 0.1446(4) 0.38608(12) 0.0544(7) Uani 1 1 d .
H64 H 0.3121 0.1304 0.3934 0.065 Uiso 1 1 calc R
C65 C 0.26707(7) 0.2348(3) 0.42404(11) 0.0465(6) Uani 1 1 d .
H65 H 0.2852 0.2802 0.4581 0.056 Uiso 1 1 calc R
C66 C 0.22447(6) 0.2589(3) 0.41226(9) 0.0341(5) Uani 1 1 d .
H66 H 0.2136 0.3222 0.4381 0.041 Uiso 1 1 calc R
F12 F 0.05185(4) 0.75838(14) 0.32394(5) 0.0337(3) Uani 1 1 d .
F13 F 0.01303(3) 0.83109(15) 0.40548(5) 0.0379(3) Uani 1 1 d .
F14 F 0.04373(4) 0.73066(16) 0.51760(5) 0.0419(3) Uani 1 1 d .
F15 F 0.11536(4) 0.55804(15) 0.54775(5) 0.0363(3) Uani 1 1 d .
F16 F 0.15585(3) 0.48870(14) 0.46626(5) 0.0294(2) Uani 1 1 d .
F22 F 0.15955(4) 0.75716(15) 0.23564(5) 0.0390(3) Uani 1 1 d .
F23 F 0.12158(4) 0.76926(16) 0.12151(5) 0.0430(3) Uani 1 1 d .
F24 F 0.04756(4) 0.61904(17) 0.07814(5) 0.0449(3) Uani 1 1 d .
F25 F 0.01026(4) 0.46589(17) 0.15147(5) 0.0422(3) Uani 1 1 d .
F26 F 0.04840(3) 0.45103(15) 0.26698(5) 0.0330(3) Uani 1 1 d .
F32 F 0.20431(4) 0.46866(15) 0.28002(5) 0.0370(3) Uani 1 1 d .
F33 F 0.28646(4) 0.5349(2) 0.31358(7) 0.0551(4) Uani 1 1 d .
F34 F 0.31703(4) 0.7304(2) 0.40637(7) 0.0609(4) Uani 1 1 d .
F35 F 0.26503(4) 0.86180(17) 0.46471(6) 0.0494(4) Uani 1 1 d .
F36 F 0.18400(4) 0.79695(14) 0.43217(5) 0.0365(3) Uani 1 1 d .

loop_
_atom_site_aniso_label
_atom_site_aniso_U_11
_atom_site_aniso_U_22
_atom_site_aniso_U_33
_atom_site_aniso_U_23
_atom_site_aniso_U_13
_atom_site_aniso_U_12
Ge1 0.01802(9) 0.02714(11) 0.01828(9) 0.00164(7) 0.00417(7) -0.00122(7)
Ge2 0.01931(10) 0.02765(11) 0.01892(9) 0.00054(7) 0.00531(7) -0.00007(8)
C11 0.0211(8) 0.0259(9) 0.0228(9) -0.0017(7) 0.0060(7) -0.0030(7)
C12 0.0231(9) 0.0257(9) 0.0244(9) 0.0024(7) 0.0044(7) -0.0020(7)
C13 0.0205(9) 0.0268(10) 0.0359(11) -0.0029(8) 0.0069(8) -0.0002(8)
C14 0.0287(10) 0.0311(10) 0.0307(10) -0.0072(8) 0.0148(8) -0.0063(8)
C15 0.0273(9) 0.0301(10) 0.0205(9) -0.0014(7) 0.0055(7) -0.0061(8)
C16 0.0204(9) 0.0234(9) 0.0255(9) -0.0017(7) 0.0049(7) -0.0017(7)
C21 0.0239(9) 0.0285(10) 0.0215(9) 0.0025(7) 0.0065(7) 0.0025(7)
C22 0.0241(9) 0.0321(10) 0.0259(9) 0.0043(8) 0.0062(7) 0.0032(8)
C23 0.0327(10) 0.0379(11) 0.0245(10) 0.0094(8) 0.0131(8) 0.0102(9)
C24 0.0308(10) 0.0438(12) 0.0188(9) 0.0010(8) 0.0030(8) 0.0144(9)
C25 0.0229(9) 0.0371(11) 0.0278(10) -0.0022(8) 0.0003(8) 0.0056(8)
C26 0.0228(9) 0.0300(10) 0.0239(9) 0.0033(8) 0.0057(7) 0.0037(8)
C31 0.0194(8) 0.0274(10) 0.0237(9) 0.0049(7) 0.0044(7) -0.0034(7)
C32 0.0287(10) 0.0336(11) 0.0272(10) 0.0045(8) 0.0081(8) -0.0041(8)
C33 0.0264(10) 0.0501(14) 0.0414(12) 0.0110(10) 0.0164(9) 0.0003(9)
C34 0.0197(10) 0.0547(14) 0.0424(12) 0.0132(11) 0.0015(9) -0.0107(9)
C35 0.0322(11) 0.0405(12) 0.0297(10) 0.0059(9) -0.0009(8) -0.0131(9)
C36 0.0272(10) 0.0296(10) 0.0275(10) 0.0050(8) 0.0060(8) -0.0034(8)
C41 0.0250(9) 0.0267(9) 0.0215(9) -0.0010(7) 0.0042(7) 0.0016(8)
C42 0.0358(11) 0.0352(11) 0.0294(10) -0.0044(8) 0.0118(9) -0.0091(9)
C43 0.0352(11) 0.0463(13) 0.0394(12) -0.0141(10) 0.0087(10) -0.0149(10)
C44 0.0376(12) 0.0440(13) 0.0276(10) -0.0104(9) 0.0031(9) -0.0017(10)
C45 0.0385(11) 0.0448(13) 0.0229(10) -0.0037(9) 0.0092(9) 0.0004(10)
C46 0.0277(10) 0.0387(12) 0.0265(10) -0.0025(8) 0.0080(8) -0.0039(8)
C51 0.0261(9) 0.0251(9) 0.0222(9) -0.0020(7) 0.0076(7) -0.0035(7)
C52 0.0279(10) 0.0333(11) 0.0280(10) 0.0022(8) 0.0086(8) -0.0002(8)
C53 0.0327(11) 0.0407(12) 0.0394(12) -0.0052(10) 0.0190(9) -0.0060(9)
C54 0.0513(14) 0.0396(12) 0.0311(11) -0.0044(9) 0.0233(10) -0.0123(10)
C55 0.0548(14) 0.0335(11) 0.0211(9) 0.0036(8) 0.0075(9) -0.0039(10)
C56 0.0318(10) 0.0281(10) 0.0250(10) -0.0007(8) 0.0049(8) 0.0001(8)
C61 0.0221(9) 0.0319(10) 0.0266(9) 0.0076(8) 0.0077(7) 0.0034(8)
C62 0.0342(11) 0.0452(13) 0.0315(11) 0.0087(9) 0.0137(9) 0.0094(9)
C63 0.0410(13) 0.0669(17) 0.0494(15) 0.0224(12) 0.0288(12) 0.0240(12)
C64 0.0238(11) 0.078(2) 0.0630(17) 0.0363(15) 0.0147(11) 0.0119(12)
C65 0.0264(11) 0.0600(16) 0.0472(14) 0.0196(12) -0.0005(10) -0.0027(10)
C66 0.0281(10) 0.0396(12) 0.0322(11) 0.0078(9) 0.0038(8) 0.0014(9)
F12 0.0329(6) 0.0393(7) 0.0272(6) 0.0085(5) 0.0053(5) 0.0087(5)
F13 0.0263(6) 0.0400(7) 0.0479(7) -0.0005(6) 0.0109(5) 0.0087(5)
F14 0.0389(7) 0.0564(8) 0.0374(7) -0.0072(6) 0.0221(6) 0.0018(6)
F15 0.0373(7) 0.0506(7) 0.0205(5) 0.0019(5) 0.0066(5) -0.0033(6)
F16 0.0238(5) 0.0363(6) 0.0255(6) 0.0012(5) 0.0017(4) 0.0053(5)
F22 0.0317(6) 0.0486(8) 0.0355(7) 0.0115(6) 0.0070(5) -0.0106(5)
F23 0.0436(7) 0.0591(9) 0.0305(6) 0.0177(6) 0.0176(6) 0.0093(6)
F24 0.0442(7) 0.0679(9) 0.0187(6) 0.0020(6) 0.0015(5) 0.0169(7)
F25 0.0267(6) 0.0564(8) 0.0362(7) -0.0037(6) -0.0046(5) -0.0029(6)
F26 0.0236(6) 0.0427(7) 0.0321(6) 0.0075(5) 0.0063(5) -0.0039(5)
F32 0.0380(7) 0.0448(7) 0.0331(6) -0.0045(5) 0.0181(5) -0.0069(6)
F33 0.0333(7) 0.0796(11) 0.0615(9) 0.0050(8) 0.0282(7) 0.0018(7)
F34 0.0218(6) 0.0899(12) 0.0662(10) 0.0081(8) 0.0032(6) -0.0177(7)
F35 0.0492(8) 0.0561(9) 0.0359(7) -0.0021(6) -0.0011(6) -0.0274(7)
F36 0.0363(7) 0.0354(7) 0.0384(7) -0.0099(5) 0.0110(5) -0.0064(5)

loop_
_atom_type_symbol
_atom_type_description
_atom_type_scat_dispersion_real
_atom_type_scat_dispersion_imag
_atom_type_scat_source
C C 0.0033 0.0016 'International Tables Vol C Tables 4.2.6.8 and 6.1.1.4'
H H 0.0000 0.0000 'International Tables Vol C Tables 4.2.6.8 and 6.1.1.4'
F F 0.0171 0.0103 'International Tables Vol C Tables 4.2.6.8 and 6.1.1.4'
Ge Ge 0.1547 1.8001 'International Tables Vol C Tables 4.2.6.8 and 6.1.1.4'

loop_
_geom_angle_atom_site_label_1
_geom_angle_atom_site_label_2
_geom_angle_atom_site_label_3
_geom_angle
C21 Ge1 C11 111.40(8)
C21 Ge1 C31 109.49(8)
C11 Ge1 C31 109.30(8)
C21 Ge1 Ge2 108.51(6)
C11 Ge1 Ge2 109.15(5)
C31 Ge1 Ge2 108.95(5)
C41 Ge2 C51 111.85(8)
C41 Ge2 C61 112.19(8)
C51 Ge2 C61 113.19(8)
C41 Ge2 Ge1 106.44(6)
C51 Ge2 Ge1 106.41(6)
C61 Ge2 Ge1 106.17(6)
C16 C11 C12 115.48(17)
C16 C11 Ge1 117.84(14)
C12 C11 Ge1 126.36(14)
F12 C12 C13 116.95(16)
F12 C12 C11 120.54(16)
C13 C12 C11 122.50(17)
F13 C13 C14 119.91(17)
F13 C13 C12 120.19(18)
C14 C13 C12 119.90(17)
F14 C14 C13 120.12(18)
F14 C14 C15 120.31(18)
C13 C14 C15 119.56(17)
F15 C15 C16 121.23(17)
F15 C15 C14 119.75(17)
C16 C15 C14 119.02(17)
F16 C16 C15 117.60(16)
F16 C16 C11 118.87(16)
C15 C16 C11 123.53(17)
C22 C21 C26 115.76(17)
C22 C21 Ge1 125.89(14)
C26 C21 Ge1 117.29(14)
F22 C22 C21 120.70(17)
F22 C22 C23 116.78(17)
C21 C22 C23 122.52(18)
F23 C23 C24 120.23(17)
F23 C23 C22 120.47(19)
C24 C23 C22 119.30(18)
F24 C24 C25 119.95(19)
F24 C24 C23 119.95(19)
C25 C24 C23 120.10(17)
F25 C25 C24 119.92(17)
F25 C25 C26 120.99(19)
C24 C25 C26 119.08(18)
F26 C26 C25 117.97(17)
F26 C26 C21 118.86(16)
C25 C26 C21 123.17(18)
C36 C31 C32 115.79(17)
C36 C31 Ge1 125.62(14)
C32 C31 Ge1 117.88(14)
F32 C32 C33 117.94(19)
F32 C32 C31 118.97(17)
C33 C32 C31 123.10(19)
F33 C33 C34 120.25(19)
F33 C33 C32 121.0(2)
C34 C33 C32 118.8(2)
F34 C34 C33 119.8(2)
F34 C34 C35 119.9(2)
C33 C34 C35 120.35(18)
F35 C35 C34 120.39(19)
F35 C35 C36 120.4(2)
C34 C35 C36 119.2(2)
F36 C36 C31 120.50(17)
F36 C36 C35 116.80(18)
C31 C36 C35 122.70(19)
C42 C41 C46 118.13(17)
C42 C41 Ge2 120.44(14)
C46 C41 Ge2 121.29(14)
C43 C42 C41 120.95(19)
C43 C42 H42 119.5
C41 C42 H42 119.5
C44 C43 C42 120.0(2)
C44 C43 H43 120.0
C42 C43 H43 120.0
C45 C44 C43 120.11(19)
C45 C44 H44 119.9
C43 C44 H44 119.9
C44 C45 C46 119.90(19)
C44 C45 H45 120.1
C46 C45 H45 120.1
C45 C46 C41 120.91(19)
C45 C46 H46 119.5
C41 C46 H46 119.5
C56 C51 C52 118.56(17)
C56 C51 Ge2 120.92(14)
C52 C51 Ge2 120.39(14)
C53 C52 C51 120.97(19)
C53 C52 H52 119.5
C51 C52 H52 119.5
C54 C53 C52 119.7(2)
C54 C53 H53 120.1
C52 C53 H53 120.1
C53 C54 C55 120.35(19)
C53 C54 H54 119.8
C55 C54 H54 119.8
C54 C55 C56 120.23(19)
C54 C55 H55 119.9
C56 C55 H55 119.9
C55 C56 C51 120.15(19)
C55 C56 H56 119.9
C51 C56 H56 119.9
C62 C61 C66 118.48(18)
C62 C61 Ge2 120.79(15)
C66 C61 Ge2 120.43(15)
C63 C62 C61 120.4(2)
C63 C62 H62 119.8
C61 C62 H62 119.8
C64 C63 C62 120.3(2)
C64 C63 H63 119.8
C62 C63 H63 119.8
C63 C64 C65 120.2(2)
C63 C64 H64 119.9
C65 C64 H64 119.9
C64 C65 C66 119.7(2)
C64 C65 H65 120.2
C66 C65 H65 120.2
C65 C66 C61 120.8(2)
C65 C66 H66 119.6
C61 C66 H66 119.6

loop_
_geom_bond_atom_site_label_1
_geom_bond_atom_site_label_2
_geom_bond_distance
Ge1 C21 1.9624(18)
Ge1 C11 1.9634(18)
Ge1 C31 1.9636(18)
Ge1 Ge2 2.4623(4)
Ge2 C41 1.9445(18)
Ge2 C51 1.9447(18)
Ge2 C61 1.9454(18)
C11 C16 1.385(3)
C11 C12 1.386(3)
C12 F12 1.347(2)
C12 C13 1.376(3)
C13 F13 1.344(2)
C13 C14 1.375(3)
C14 F14 1.337(2)
C14 C15 1.379(3)
C15 F15 1.343(2)
C15 C16 1.372(3)
C16 F16 1.351(2)
C21 C22 1.383(3)
C21 C26 1.386(3)
C22 F22 1.346(2)
C22 C23 1.384(3)
C23 F23 1.337(2)
C23 C24 1.377(3)
C24 F24 1.340(2)
C24 C25 1.371(3)
C25 F25 1.342(2)
C25 C26 1.376(3)
C26 F26 1.348(2)
C31 C36 1.380(3)
C31 C32 1.383(3)
C32 F32 1.350(2)
C32 C33 1.380(3)
C33 F33 1.340(3)
C33 C34 1.371(3)
C34 F34 1.341(2)
C34 C35 1.372(3)
C35 F35 1.339(2)
C35 C36 1.380(3)
C36 F36 1.345(2)
C41 C42 1.391(3)
C41 C46 1.394(3)
C42 C43 1.385(3)
C42 H42 0.9500
C43 C44 1.380(3)
C43 H43 0.9500
C44 C45 1.378(3)
C44 H44 0.9500
C45 C46 1.387(3)
C45 H45 0.9500
C46 H46 0.9500
C51 C56 1.394(3)
C51 C52 1.395(3)
C52 C53 1.385(3)
C52 H52 0.9500
C53 C54 1.376(3)
C53 H53 0.9500
C54 C55 1.380(3)
C54 H54 0.9500
C55 C56 1.390(3)
C55 H55 0.9500
C56 H56 0.9500
C61 C62 1.392(3)
C61 C66 1.394(3)
C62 C63 1.386(3)
C62 H62 0.9500
C63 C64 1.374(4)
C63 H63 0.9500
C64 C65 1.380(4)
C64 H64 0.9500
C65 C66 1.389(3)
C65 H65 0.9500
C66 H66 0.9500
